data_7247617
loop_
_publ_author_name
'Baig, K. Mohamed Yusuf'
'Kole, Goutam Kumar'

_publ_section_title
;
 Silver(i) coordination polymers of trans-5-styrylpyrimidine -- from
 structural diversity to solid-state reactivity under sunlight
;
_journal_issue 44
_journal_name_full CrystEngComm
_journal_page_first 6204
_journal_page_last 6214
_journal_paper_doi 10.1039/D3CE00756A
_journal_volume 25
_journal_year 2023
_chemical_formula_sum 'C12 H12 Ag N3 O4'
_chemical_formula_weight 370.12
_space_group_crystal_system monoclinic
_space_group_IT_number 14
_space_group_name_Hall '-P 2yn'
_space_group_name_H-M_alt 'P 1 21/n 1'
_atom_sites_solution_hydrogens mixed
_atom_sites_solution_primary difmap
_audit_creation_method SHELXL-2018/3
_audit_update_record
;
2023-06-23 deposited with the CCDC.	2023-10-09 downloaded from the CCDC.
;
_cell_angle_alpha 90
_cell_angle_beta 93.931(14)
_cell_angle_gamma 90
_cell_formula_units_Z 4
_cell_length_a 7.799(2)
_cell_length_b 18.295(4)
_cell_length_c 8.984(2)
_cell_measurement_reflns_used 9931
_cell_measurement_temperature 295(2)
_cell_measurement_theta_max 27.09
_cell_measurement_theta_min 2.27
_cell_volume 1278.8(5)
_computing_structure_refinement 'SHELXL-2018/3 (Sheldrick, 2018)'
_computing_structure_solution 'SHELXT 2018/2 (Sheldrick, 2018)'
_diffrn_ambient_temperature 295(2)
_diffrn_measured_fraction_theta_full 0.996
_diffrn_measured_fraction_theta_max 0.997
_diffrn_measurement_device_type 'Bruker APEX-II CCD'
_diffrn_measurement_method '\f and \w scans'
_diffrn_radiation_type MoK\a
_diffrn_radiation_wavelength 0.71073
_diffrn_reflns_av_R_equivalents 0.0274
_diffrn_reflns_av_unetI/netI 0.0216
_diffrn_reflns_Laue_measured_fraction_full 0.996
_diffrn_reflns_Laue_measured_fraction_max 0.997
_diffrn_reflns_limit_h_max 9
_diffrn_reflns_limit_h_min -9
_diffrn_reflns_limit_k_max 22
_diffrn_reflns_limit_k_min -22
_diffrn_reflns_limit_l_max 11
_diffrn_reflns_limit_l_min -11
_diffrn_reflns_number 15273
_diffrn_reflns_point_group_measured_fraction_full 0.996
_diffrn_reflns_point_group_measured_fraction_max 0.997
_diffrn_reflns_theta_full 25.242
_diffrn_reflns_theta_max 26.371
_diffrn_reflns_theta_min 2.531
_exptl_absorpt_coefficient_mu 1.593
_exptl_absorpt_correction_T_max 0.7455
_exptl_absorpt_correction_T_min 0.6306
_exptl_absorpt_correction_type multi-scan
_exptl_absorpt_process_details 'SadAbs 2016/2 (Bruker AXS'
_exptl_crystal_colour colourless
_exptl_crystal_density_diffrn 1.922
_exptl_crystal_description block
_exptl_crystal_F_000 736
_exptl_crystal_size_max 0.192
_exptl_crystal_size_mid 0.138
_exptl_crystal_size_min 0.118
_refine_diff_density_max 0.383
_refine_diff_density_min -0.377
_refine_diff_density_rms 0.057
_refine_ls_extinction_method none
_refine_ls_goodness_of_fit_ref 1.098
_refine_ls_hydrogen_treatment mixed
_refine_ls_matrix_type full
_refine_ls_number_parameters 188
_refine_ls_number_reflns 2606
_refine_ls_number_restraints 0
_refine_ls_restrained_S_all 1.098
_refine_ls_R_factor_all 0.0274
_refine_ls_R_factor_gt 0.0254
_refine_ls_shift/su_max 0.001
_refine_ls_shift/su_mean 0.000
_refine_ls_structure_factor_coef Fsqd
_refine_ls_weighting_details 'w=1/[\s^2^(Fo^2^)+(0.0239P)^2^+1.0127P] where P=(Fo^2^+2Fc^2^)/3'
_refine_ls_weighting_scheme calc
_refine_ls_wR_factor_gt 0.0647
_refine_ls_wR_factor_ref 0.0660
_reflns_Friedel_coverage 0.000
_reflns_number_gt 2418
_reflns_number_total 2606
_reflns_threshold_expression 'I > 2\s(I)'
_cod_data_source_file d3ce00756a2.cif
_cod_data_source_block YB84J_a
_cod_depositor_comments 'Adding full bibliography for 7247616--7247621.cif.'
_cod_original_cell_volume 1278.9(5)
_cod_original_sg_symbol_H-M 'P 21/n'
_cod_database_code 7247617
_shelx_shelxl_version_number 2018/3
_shelx_space_group_comment
;
The symmetry employed for this shelxl refinement is uniquely defined
by the following loop, which should always be used as a source of
symmetry information in preference to the above space-group names.
They are only intended as comments.
;
_shelx_estimated_absorpt_t_min 0.750
_shelx_estimated_absorpt_t_max 0.834

loop_
_space_group_symop_operation_xyz
'x, y, z'
'-x+1/2, y+1/2, -z+1/2'
'-x, -y, -z'
'x-1/2, -y-1/2, z-1/2'

loop_
_atom_site_label
_atom_site_type_symbol
_atom_site_fract_x
_atom_site_fract_y
_atom_site_fract_z
_atom_site_U_iso_or_equiv
_atom_site_adp_type
_atom_site_occupancy
_atom_site_site_symmetry_order
_atom_site_calc_flag
_atom_site_refinement_flags_posn
_atom_site_refinement_flags_adp
_atom_site_refinement_flags_occupancy
_atom_site_disorder_assembly
_atom_site_disorder_group
Ag1 Ag 0.69642(3) 0.30961(2) 0.96808(2) 0.05719(10) Uani 1 1 d . . . . .
O1 O 0.8159(3) 0.40404(12) 1.1205(2) 0.0594(5) Uani 1 1 d . . . . .
H1W H 0.935(6) 0.403(2) 1.130(4) 0.089 Uiso 1 1 d . U . . .
H2W H 0.776(6) 0.441(3) 1.077(5) 0.113(17) Uiso 1 1 d . . . . .
N1 N 0.3300(2) 0.28880(10) 0.5781(2) 0.0346(4) Uani 1 1 d . . . . .
C1 C 0.4323(3) 0.28045(11) 0.7008(2) 0.0337(4) Uani 1 1 d . . . . .
H1 H 0.461971 0.232972 0.729157 0.040 Uiso 1 1 calc R U . . .
N2 N 0.4962(2) 0.33484(10) 0.78715(19) 0.0340(4) Uani 1 1 d . . . . .
O2 O 1.1667(3) 0.37728(12) 1.1761(2) 0.0690(6) Uani 1 1 d . . . . .
C2 C 0.2904(3) 0.35722(12) 0.5356(2) 0.0369(5) Uani 1 1 d . . . . .
H2 H 0.221034 0.364389 0.448461 0.044 Uiso 1 1 calc R U . . .
C3 C 0.3491(3) 0.41797(11) 0.6170(2) 0.0305(4) Uani 1 1 d . . . . .
N3 N 1.2705(3) 0.41742(11) 1.1148(2) 0.0501(5) Uani 1 1 d . . . . .
O3 O 1.2140(5) 0.45632(18) 1.0130(4) 0.1120(11) Uani 1 1 d . . . . .
C4 C 0.4538(3) 0.40302(11) 0.7450(2) 0.0324(4) Uani 1 1 d . . . . .
H4 H 0.495831 0.441853 0.803559 0.039 Uiso 1 1 calc R U . . .
O4 O 1.4225(3) 0.41512(17) 1.1541(4) 0.1026(9) Uani 1 1 d . . . . .
C5 C 0.3064(3) 0.49347(11) 0.5751(2) 0.0345(4) Uani 1 1 d . . . . .
H5 H 0.353741 0.530638 0.635369 0.041 Uiso 1 1 calc R U . . .
C6 C 0.2047(3) 0.51255(12) 0.4568(2) 0.0349(4) Uani 1 1 d . . . . .
H6 H 0.157008 0.474715 0.398487 0.042 Uiso 1 1 calc R U . . .
C7 C 0.1598(3) 0.58711(11) 0.4087(2) 0.0335(4) Uani 1 1 d . . . . .
C8 C 0.0657(3) 0.59665(12) 0.2723(2) 0.0383(5) Uani 1 1 d . . . . .
H8 H 0.030715 0.555879 0.216271 0.046 Uiso 1 1 calc R U . . .
C9 C 0.0234(3) 0.66595(14) 0.2187(3) 0.0436(5) Uani 1 1 d . . . . .
H9 H -0.040073 0.671364 0.127916 0.052 Uiso 1 1 calc R U . . .
C10 C 0.0757(3) 0.72700(13) 0.3008(3) 0.0460(6) Uani 1 1 d . . . . .
H10 H 0.048942 0.773570 0.264795 0.055 Uiso 1 1 calc R U . . .
C11 C 0.1677(3) 0.71838(13) 0.4359(3) 0.0443(5) Uani 1 1 d . . . . .
H11 H 0.202511 0.759486 0.490898 0.053 Uiso 1 1 calc R U . . .
C12 C 0.2093(3) 0.64945(12) 0.4915(2) 0.0393(5) Uani 1 1 d . . . . .
H12 H 0.270045 0.644594 0.583671 0.047 Uiso 1 1 calc R U . . .

loop_
_atom_site_aniso_label
_atom_site_aniso_U_11
_atom_site_aniso_U_22
_atom_site_aniso_U_33
_atom_site_aniso_U_23
_atom_site_aniso_U_13
_atom_site_aniso_U_12
Ag1 0.06303(16) 0.04511(13) 0.05846(15) 0.00921(8) -0.03202(10) -0.00001(8)
O1 0.0670(13) 0.0531(12) 0.0574(12) -0.0107(9) -0.0019(10) 0.0005(10)
N1 0.0383(9) 0.0297(8) 0.0347(9) -0.0028(7) -0.0066(7) 0.0022(7)
C1 0.0374(11) 0.0286(10) 0.0342(10) 0.0013(8) -0.0052(8) 0.0022(8)
N2 0.0345(9) 0.0315(8) 0.0345(9) 0.0002(7) -0.0076(7) -0.0002(7)
O2 0.0736(14) 0.0634(13) 0.0688(13) 0.0051(10) -0.0046(11) -0.0148(11)
C2 0.0408(12) 0.0353(11) 0.0331(10) 0.0011(8) -0.0091(9) 0.0034(8)
C3 0.0290(9) 0.0294(10) 0.0330(10) 0.0030(8) 0.0007(8) 0.0004(7)
N3 0.0589(14) 0.0374(11) 0.0526(12) -0.0091(9) -0.0060(10) 0.0015(9)
O3 0.136(3) 0.094(2) 0.102(2) 0.0458(18) -0.0139(19) 0.0056(18)
C4 0.0324(10) 0.0296(10) 0.0345(10) -0.0012(8) -0.0015(8) -0.0015(8)
O4 0.0630(15) 0.095(2) 0.145(3) -0.0121(18) -0.0271(16) -0.0147(13)
C5 0.0365(11) 0.0285(10) 0.0380(10) 0.0007(8) -0.0006(8) -0.0003(8)
C6 0.0378(11) 0.0295(10) 0.0370(11) 0.0012(8) 0.0001(9) 0.0010(8)
C7 0.0341(10) 0.0301(10) 0.0364(10) 0.0038(8) 0.0042(8) 0.0017(8)
C8 0.0380(11) 0.0364(11) 0.0400(11) 0.0021(9) -0.0009(9) 0.0007(9)
C9 0.0395(12) 0.0475(13) 0.0432(12) 0.0126(10) -0.0017(10) 0.0043(10)
C10 0.0499(13) 0.0350(11) 0.0540(14) 0.0146(10) 0.0103(11) 0.0082(10)
C11 0.0549(14) 0.0312(11) 0.0475(13) -0.0014(10) 0.0086(11) -0.0006(10)
C12 0.0473(13) 0.0348(11) 0.0356(11) 0.0012(9) 0.0019(9) 0.0005(9)

loop_
_atom_type_symbol
_atom_type_description
_atom_type_scat_dispersion_real
_atom_type_scat_dispersion_imag
_atom_type_scat_source
C C 0.0033 0.0016 'International Tables Vol C Tables 4.2.6.8 and 6.1.1.4'
H H 0.0000 0.0000 'International Tables Vol C Tables 4.2.6.8 and 6.1.1.4'
Ag Ag -0.8971 1.1015 'International Tables Vol C Tables 4.2.6.8 and 6.1.1.4'
N N 0.0061 0.0033 'International Tables Vol C Tables 4.2.6.8 and 6.1.1.4'
O O 0.0106 0.0060 'International Tables Vol C Tables 4.2.6.8 and 6.1.1.4'

loop_
_geom_angle_atom_site_label_1
_geom_angle_atom_site_label_2
_geom_angle_atom_site_label_3
_geom_angle
_geom_angle_site_symmetry_1
_geom_angle_site_symmetry_3
_geom_angle_publ_flag
N2 Ag1 N1 139.51(7) . 4_666 ?
N2 Ag1 O1 120.16(8) . . ?
N1 Ag1 O1 100.19(8) 4_666 . ?
C1 N1 C2 117.34(18) . . ?
C1 N1 Ag1 120.17(14) . 4_565 ?
C2 N1 Ag1 121.80(14) . 4_565 ?
N1 C1 N2 125.20(19) . . ?
C1 N2 C4 117.03(18) . . ?
C1 N2 Ag1 119.00(14) . . ?
C4 N2 Ag1 123.21(14) . . ?
N1 C2 C3 122.44(19) . . ?
C2 C3 C4 115.53(18) . . ?
C2 C3 C5 123.90(19) . . ?
C4 C3 C5 120.57(18) . . ?
O4 N3 O3 122.3(3) . . ?
O4 N3 O2 120.1(3) . . ?
O3 N3 O2 117.6(3) . . ?
N2 C4 C3 122.45(19) . . ?
C6 C5 C3 124.5(2) . . ?
C5 C6 C7 126.7(2) . . ?
C8 C7 C12 118.2(2) . . ?
C8 C7 C6 118.40(19) . . ?
C12 C7 C6 123.3(2) . . ?
C9 C8 C7 121.1(2) . . ?
C10 C9 C8 119.9(2) . . ?
C11 C10 C9 119.6(2) . . ?
C10 C11 C12 121.1(2) . . ?
C11 C12 C7 120.0(2) . . ?

loop_
_geom_bond_atom_site_label_1
_geom_bond_atom_site_label_2
_geom_bond_distance
_geom_bond_site_symmetry_2
_geom_bond_publ_flag
Ag1 N2 2.2238(18) . ?
Ag1 N1 2.2722(18) 4_666 ?
Ag1 O1 2.357(2) . ?
N1 C1 1.324(3) . ?
N1 C2 1.338(3) . ?
C1 N2 1.337(3) . ?
N2 C4 1.338(3) . ?
O2 N3 1.249(3) . ?
C2 C3 1.391(3) . ?
C3 C4 1.391(3) . ?
C3 C5 1.464(3) . ?
N3 O4 1.214(3) . ?
N3 O3 1.217(3) . ?
C5 C6 1.328(3) . ?
C6 C7 1.466(3) . ?
C7 C8 1.396(3) . ?
C7 C12 1.401(3) . ?
C8 C9 1.388(3) . ?
C9 C10 1.385(4) . ?
C10 C11 1.376(4) . ?
C11 C12 1.387(3) . ?
